data_7104055
loop_
_publ_author_name
'Rather, Beth'
'Zaworotko, Michael J'

_publ_section_title
;
 A 3D metal-organic network, [Cu2(glutarate)2(4,4'-bipyridine)], that
 exhibits single-crystal to single-crystal dehydration and rehydration.
;
_journal_issue 7
_journal_name_full 'Chemical communications (Cambridge, England)'
_journal_page_first 830
_journal_page_last 831
_journal_paper_doi 10.1039/b301219k
_journal_year 2003
_chemical_formula_moiety '(C20 H20 Cu2 N2 O8)n,3n(H2 O1)'
_chemical_formula_sum 'C20 H26 Cu2 N2 O11'
_chemical_formula_weight 597.51
_chemical_name_systematic
; 
? 
;
_space_group_IT_number 15
_symmetry_cell_setting monoclinic
_symmetry_space_group_name_Hall '-C 2yc'
_symmetry_space_group_name_H-M 'C 1 2/c 1'
_atom_sites_solution_hydrogens geom
_atom_sites_solution_primary direct
_atom_sites_solution_secondary difmap
_audit_creation_method SHELXL-97
_cell_angle_alpha 90.00
_cell_angle_beta 100.314(2)
_cell_angle_gamma 90.00
_cell_formula_units_Z 4
_cell_length_a 21.191(2)
_cell_length_b 13.1900(13)
_cell_length_c 8.5212(9)
_cell_measurement_reflns_used 3966
_cell_measurement_temperature 100(2)
_cell_measurement_theta_max 27.47
_cell_measurement_theta_min 2.90
_cell_volume 2343.3(4)
_computing_cell_refinement 'Bruker SMART'
_computing_data_collection 'Bruker SMART'
_computing_data_reduction 'Bruker SAINT'
_computing_molecular_graphics 'Bruker SHELXTL'
_computing_publication_material 'Bruker SHELXTL'
_computing_structure_refinement 'SHELXL-97 (Sheldrick, 1997)'
_computing_structure_solution 'SHELXS-97 (Sheldrick, 1990)'
_diffrn_ambient_temperature 100(2)
_diffrn_measured_fraction_theta_full 0.994
_diffrn_measured_fraction_theta_max 0.994
_diffrn_measurement_device_type 'CCD area detector'
_diffrn_measurement_method 'phi and omega scans'
_diffrn_radiation_monochromator graphite
_diffrn_radiation_source 'fine-focus sealed tube'
_diffrn_radiation_type MoK\a
_diffrn_radiation_wavelength 0.71073
_diffrn_reflns_av_R_equivalents 0.0322
_diffrn_reflns_av_sigmaI/netI 0.0430
_diffrn_reflns_limit_h_max 27
_diffrn_reflns_limit_h_min -19
_diffrn_reflns_limit_k_max 14
_diffrn_reflns_limit_k_min -17
_diffrn_reflns_limit_l_max 10
_diffrn_reflns_limit_l_min -11
_diffrn_reflns_number 7149
_diffrn_reflns_theta_full 27.48
_diffrn_reflns_theta_max 27.48
_diffrn_reflns_theta_min 1.83
_exptl_absorpt_coefficient_mu 1.878
_exptl_absorpt_correction_T_max 1.0000
_exptl_absorpt_correction_T_min 0.8428
_exptl_absorpt_correction_type SADABS
_exptl_crystal_colour green
_exptl_crystal_density_diffrn 1.694
_exptl_crystal_density_meas 0
_exptl_crystal_density_method 'not measured'
_exptl_crystal_description diamondoid
_exptl_crystal_F_000 1224
_exptl_crystal_size_max 0.08
_exptl_crystal_size_mid 0.08
_exptl_crystal_size_min 0.08
_refine_diff_density_max 0.946
_refine_diff_density_min -0.575
_refine_diff_density_rms 0.104
_refine_ls_extinction_method none
_refine_ls_goodness_of_fit_ref 1.046
_refine_ls_hydrogen_treatment mixed
_refine_ls_matrix_type full
_refine_ls_number_parameters 159
_refine_ls_number_reflns 2670
_refine_ls_number_restraints 4
_refine_ls_restrained_S_all 1.048
_refine_ls_R_factor_all 0.0452
_refine_ls_R_factor_gt 0.0376
_refine_ls_shift/su_max 0.001
_refine_ls_shift/su_mean 0.000
_refine_ls_structure_factor_coef Fsqd
_refine_ls_weighting_details 'calc w=1/[\s^2^(Fo^2^)+(0.0422P)^2^+7.3782P] where P=(Fo^2^+2Fc^2^)/3'
_refine_ls_weighting_scheme calc
_refine_ls_wR_factor_gt 0.0921
_refine_ls_wR_factor_ref 0.0963
_reflns_number_gt 2293
_reflns_number_total 2670
_reflns_threshold_expression >2sigma(I)
_cod_duplicate_entry 7113564
_cod_data_source_file b301219k.txt
_cod_data_source_block compound1a
_cod_depositor_comments
;
The following automatic conversions were performed:
'_symmetry_cell_setting' value 'Monoclinic' changed to 'monoclinic'
according to '/home/saulius/struct/CIF-dictionaries/cif_core.dic'
dictionary named 'cif_core.dic' version 2.4.1 from 2010-06-29.

Automatic conversion script
Id: cif_fix_enum 1527 2010-12-29 10:47:43Z saulius 
;
_cod_original_sg_symbol_H-M C2/c
_cod_database_code 7104055

loop_
_symmetry_equiv_pos_as_xyz
'x, y, z'
'-x, y, -z+1/2'
'x+1/2, y+1/2, z'
'-x+1/2, y+1/2, -z+1/2'
'-x, -y, -z'
'x, -y, z-1/2'
'-x+1/2, -y+1/2, -z'
'x+1/2, -y+1/2, z-1/2'

loop_
_atom_site_label
_atom_site_type_symbol
_atom_site_fract_x
_atom_site_fract_y
_atom_site_fract_z
_atom_site_U_iso_or_equiv
_atom_site_adp_type
_atom_site_occupancy
_atom_site_symmetry_multiplicity
_atom_site_calc_flag
_atom_site_refinement_flags
_atom_site_disorder_assembly
_atom_site_disorder_group
Cu1 Cu 0.302578(15) 0.29418(2) 0.07530(4) 0.00904(12) Uani 1 1 d . . .
N1 N 0.38018(11) 0.37120(18) 0.2280(3) 0.0128(5) Uani 1 1 d . . .
O1 O 0.33309(9) 0.15576(14) 0.1327(2) 0.0154(4) Uani 1 1 d . . .
O2 O 0.24287(10) 0.08145(15) 0.0105(3) 0.0178(5) Uani 1 1 d . . .
O3 O 0.24736(10) -0.20910(15) 0.2504(2) 0.0152(4) Uani 1 1 d . . .
O4 O 0.33894(10) -0.27626(16) 0.3790(2) 0.0185(5) Uani 1 1 d . . .
C1 C 0.29801(13) 0.0793(2) 0.0937(3) 0.0107(5) Uani 1 1 d . . .
C2 C 0.32452(14) -0.0221(2) 0.1578(3) 0.0134(6) Uani 1 1 d . . .
H2A H 0.3050 -0.0398 0.2515 0.016 Uiso 1 1 calc R . .
H2B H 0.3713 -0.0150 0.1952 0.016 Uiso 1 1 calc R . .
C3 C 0.31291(14) -0.1096(2) 0.0384(3) 0.0128(5) Uani 1 1 d . . .
H3A H 0.3358 -0.0959 -0.0511 0.015 Uiso 1 1 calc R . .
H3B H 0.2665 -0.1145 -0.0058 0.015 Uiso 1 1 calc R . .
C4 C 0.33629(14) -0.2106(2) 0.1173(3) 0.0134(5) Uani 1 1 d . . .
H4A H 0.3265 -0.2658 0.0380 0.016 Uiso 1 1 calc R . .
H4B H 0.3834 -0.2078 0.1520 0.016 Uiso 1 1 calc R . .
C5 C 0.30516(14) -0.23412(19) 0.2597(3) 0.0112(5) Uani 1 1 d . . .
C6 C 0.38065(15) 0.4719(2) 0.2398(4) 0.0250(7) Uani 1 1 d . . .
H6 H 0.3482 0.5093 0.1728 0.030 Uiso 1 1 calc R . .
C7 C 0.42627(16) 0.5243(2) 0.3453(5) 0.0300(8) Uani 1 1 d . . .
H7 H 0.4243 0.5962 0.3500 0.036 Uiso 1 1 calc R . .
C8 C 0.47476(13) 0.4730(2) 0.4440(3) 0.0132(6) Uani 1 1 d . . .
C9 C 0.47340(15) 0.3680(2) 0.4330(4) 0.0198(6) Uani 1 1 d . . .
H9 H 0.5049 0.3286 0.4995 0.024 Uiso 1 1 calc R . .
C10 C 0.42610(15) 0.3212(2) 0.3252(4) 0.0208(7) Uani 1 1 d . . .
H10 H 0.4262 0.2492 0.3198 0.025 Uiso 1 1 calc R . .
O1W O 0.5000 0.9756(5) 0.2500 0.0814(18) Uani 1 2 d S . .
H11W H 0.5000 0.8956 0.2500 0.098 Uiso 1 2 d SRD . .
H12W H 0.4954 1.0185 0.3521 0.098 Uiso 0.50 1 d PRD . .
O2W O 0.45736(17) 0.8712(3) 0.4985(6) 0.0847(14) Uani 1 1 d D . .
H21W H 0.4606 0.8583 0.6250 0.102 Uiso 1 1 d RD . .
H22W H 0.4985 0.9267 0.4821 0.102 Uiso 1 1 d RD . .

loop_
_atom_site_aniso_label
_atom_site_aniso_U_11
_atom_site_aniso_U_22
_atom_site_aniso_U_33
_atom_site_aniso_U_23
_atom_site_aniso_U_13
_atom_site_aniso_U_12
Cu1 0.00926(18) 0.00775(18) 0.00951(18) -0.00072(12) 0.00002(12) -0.00140(13)
N1 0.0113(11) 0.0133(11) 0.0139(11) -0.0024(9) 0.0019(9) -0.0017(9)
O1 0.0128(10) 0.0097(9) 0.0225(11) -0.0013(8) -0.0001(8) 0.0007(8)
O2 0.0166(10) 0.0112(10) 0.0223(11) 0.0022(8) -0.0057(9) -0.0029(8)
O3 0.0114(10) 0.0202(10) 0.0135(10) 0.0033(8) 0.0011(8) 0.0009(8)
O4 0.0171(11) 0.0267(11) 0.0123(10) 0.0054(8) 0.0044(8) 0.0094(9)
C1 0.0135(13) 0.0103(12) 0.0085(13) 0.0007(9) 0.0025(10) 0.0001(10)
C2 0.0166(14) 0.0097(13) 0.0127(13) 0.0014(10) -0.0008(11) -0.0003(11)
C3 0.0185(14) 0.0095(12) 0.0111(13) 0.0023(10) 0.0048(11) 0.0009(11)
C4 0.0166(14) 0.0103(13) 0.0145(13) 0.0001(10) 0.0061(11) 0.0014(11)
C5 0.0164(14) 0.0042(12) 0.0128(13) -0.0018(9) 0.0025(11) -0.0016(10)
C6 0.0180(16) 0.0162(15) 0.0347(18) -0.0083(13) -0.0123(14) 0.0047(12)
C7 0.0198(17) 0.0141(15) 0.048(2) -0.0118(14) -0.0156(15) 0.0047(13)
C8 0.0101(13) 0.0162(14) 0.0129(13) -0.0057(11) 0.0014(11) -0.0027(11)
C9 0.0216(16) 0.0145(14) 0.0191(15) 0.0027(11) -0.0074(12) -0.0045(12)
C10 0.0218(16) 0.0121(13) 0.0244(16) 0.0031(12) -0.0075(13) -0.0065(12)
O1W 0.032(3) 0.084(4) 0.132(5) 0.000 0.025(3) 0.000
O2W 0.0390(19) 0.054(2) 0.161(4) 0.032(3) 0.018(2) -0.0032(17)

loop_
_atom_type_symbol
_atom_type_description
_atom_type_scat_dispersion_real
_atom_type_scat_dispersion_imag
_atom_type_scat_source
C C 0.0033 0.0016 'International Tables Vol C Tables 4.2.6.8 and 6.1.1.4'
H H 0.0000 0.0000 'International Tables Vol C Tables 4.2.6.8 and 6.1.1.4'
N N 0.0061 0.0033 'International Tables Vol C Tables 4.2.6.8 and 6.1.1.4'
O O 0.0106 0.0060 'International Tables Vol C Tables 4.2.6.8 and 6.1.1.4'
Cu Cu 0.3201 1.2651 'International Tables Vol C Tables 4.2.6.8 and 6.1.1.4'

loop_
_geom_angle_atom_site_label_1
_geom_angle_atom_site_label_2
_geom_angle_atom_site_label_3
_geom_angle
_geom_angle_site_symmetry_1
_geom_angle_site_symmetry_3
_geom_angle_publ_flag
O1 Cu1 O3 89.38(8) . 4 ?
O1 Cu1 O2 168.16(8) . 7 ?
O3 Cu1 O2 90.29(9) 4 7 ?
O1 Cu1 O4 86.50(9) . 6 ?
O3 Cu1 O4 167.78(8) 4 6 ?
O2 Cu1 O4 91.40(9) 7 6 ?
O1 Cu1 N1 96.07(9) . . ?
O3 Cu1 N1 90.57(8) 4 . ?
O2 Cu1 N1 95.77(8) 7 . ?
O4 Cu1 N1 101.30(9) 6 . ?
O1 Cu1 Cu1 85.55(6) . 7 ?
O3 Cu1 Cu1 80.57(6) 4 7 ?
O2 Cu1 Cu1 82.72(6) 7 7 ?
O4 Cu1 Cu1 87.64(6) 6 7 ?
N1 Cu1 Cu1 170.99(6) . 7 ?
C6 N1 C10 116.8(3) . . ?
C6 N1 Cu1 120.6(2) . . ?
C10 N1 Cu1 122.24(19) . . ?
C1 O1 Cu1 121.59(18) . . ?
C1 O2 Cu1 124.84(18) . 7 ?
C5 O3 Cu1 127.31(18) . 4_545 ?
C5 O4 Cu1 118.89(18) . 6_556 ?
O2 C1 O1 125.2(3) . . ?
O2 C1 C2 118.2(2) . . ?
O1 C1 C2 116.6(2) . . ?
C1 C2 C3 114.9(2) . . ?
C2 C3 C4 111.3(2) . . ?
C5 C4 C3 112.1(2) . . ?
O3 C5 O4 124.9(3) . . ?
O3 C5 C4 117.1(2) . . ?
O4 C5 C4 118.1(2) . . ?
N1 C6 C7 122.9(3) . . ?
C6 C7 C8 120.5(3) . . ?
C7 C8 C9 116.3(3) . . ?
C7 C8 C8 121.9(3) . 5_666 ?
C9 C8 C8 121.8(3) . 5_666 ?
C10 C9 C8 119.7(3) . . ?
N1 C10 C9 123.7(3) . . ?

loop_
_geom_bond_atom_site_label_1
_geom_bond_atom_site_label_2
_geom_bond_distance
_geom_bond_site_symmetry_2
_geom_bond_publ_flag
Cu1 O1 1.969(2) . ?
Cu1 O3 1.972(2) 4 ?
Cu1 O2 1.975(2) 7 ?
Cu1 O4 1.977(2) 6 ?
Cu1 N1 2.159(2) . ?
Cu1 Cu1 2.6357(7) 7 ?
N1 C6 1.332(4) . ?
N1 C10 1.334(4) . ?
O1 C1 1.261(3) . ?
O2 C1 1.254(3) . ?
O2 Cu1 1.975(2) 7 ?
O3 C5 1.257(3) . ?
O3 Cu1 1.972(2) 4_545 ?
O4 C5 1.263(3) . ?
O4 Cu1 1.977(2) 6_556 ?
C1 C2 1.514(4) . ?
C2 C3 1.530(4) . ?
C3 C4 1.533(4) . ?
C4 C5 1.514(4) . ?
C6 C7 1.382(4) . ?
C7 C8 1.383(4) . ?
C8 C9 1.388(4) . ?
C8 C8 1.483(5) 5_666 ?
C9 C10 1.379(4) . ?

loop_
_geom_torsion_atom_site_label_1
_geom_torsion_atom_site_label_2
_geom_torsion_atom_site_label_3
_geom_torsion_atom_site_label_4
_geom_torsion
_geom_torsion_site_symmetry_1
_geom_torsion_site_symmetry_2
_geom_torsion_site_symmetry_3
_geom_torsion_site_symmetry_4
_geom_torsion_publ_flag
C2 C3 C4 C5 56.7(3) . . . . ?
C1 C2 C3 C4 -175.3(2) . . . . ?
